data_2002702
loop_
_publ_author_name
'Osterloh, D'
'Mueller-Buschbaum, Hk'

_publ_section_title
;
Zur Kenntnis eines Barium-Kupfer-Orthoarsenats: Ba Cu2 (As O4)2
;
_journal_name_full
;
Zeitschrift fuer Anorganische und Allgemeine Chemie
;
_journal_page_first 651
_journal_page_last 654
_journal_paper_doi 10.1002/zaac.19946200412
_journal_volume 620
_journal_year 1994
_chemical_formula_structural 'Ba Cu2 (As O4)2'
_chemical_formula_sum 'As2 Ba Cu2 O8'
_chemical_name_systematic 'Barium dicopper bis(arsenate(V))'
_space_group_IT_number 14
_symmetry_cell_setting monoclinic
_symmetry_Int_Tables_number 14
_symmetry_space_group_name_Hall '-P 2yn'
_symmetry_space_group_name_H-M 'P 1 21/n 1'
_cell_angle_alpha 90
_cell_angle_beta 93.49(5)
_cell_angle_gamma 90
_cell_formula_units_Z 2
_cell_length_a 4.752(2)
_cell_length_b 8.506(2)
_cell_length_c 8.945(2)
_cell_volume 360.9
_refine_ls_R_factor_all 0.08
_cod_database_code 2002702

loop_
_symmetry_equiv_pos_as_xyz
x,y,z
1/2+x,1/2-y,1/2+z
-x,-y,-z
1/2-x,1/2+y,1/2-z

loop_
_atom_site_label
_atom_site_type_symbol
_atom_site_symmetry_multiplicity
_atom_site_Wyckoff_symbol
_atom_site_fract_x
_atom_site_fract_y
_atom_site_fract_z
_atom_site_occupancy
_atom_site_attached_hydrogens
_atom_site_calc_flag
Ba1 Ba2+ 2 a 0. 0. 0. 1. 0 d
Cu1 Cu2+ 4 e 0.0329(4) 0.5721(2) 0.1515(2) 1. 0 d
As1 As5+ 4 e 0.5328(3) 0.6914(2) 0.9231(2) 1. 0 d
O1 O2- 4 e 0.511(1) 0.121(1) 0.137(1) 1. 0 d
O2 O2- 4 e 0.761(1) 0.216(1) 0.417(1) 1. 0 d
O3 O2- 4 e 0.824(1) 0.082(1) 0.711(1) 1. 0 d
O4 O2- 4 e 0.288(1) 0.123(1) 0.540(1) 1. 0 d

loop_
_atom_type_symbol
_atom_type_oxidation_number
Ba2+ 2.000
Cu2+ 2.000
As5+ 5.000
O2- -2.000
